data_7127091
loop_
_publ_author_name
'R\"osch, Bastian'
'Gentner, Thomas Xaver'
'Eyselein, Jonathan'
'Friedrich, Alexander'
'Langer, Jens'
'Harder, Sjoerd'

_publ_section_title
;
 Mg-Mg bond polarization induced by a superbulky \b-diketiminate ligand.
;
_journal_issue 77
_journal_name_full 'Chemical communications (Cambridge, England)'
_journal_page_first 11402
_journal_page_last 11405
_journal_paper_doi 10.1039/d0cc05200k
_journal_volume 56
_journal_year 2020
_chemical_formula_moiety 'C43 H70 N2'
_chemical_formula_sum 'C43 H70 N2'
_chemical_formula_weight 615.01
_space_group_crystal_system monoclinic
_space_group_IT_number 14
_space_group_name_Hall '-P 2yn'
_space_group_name_H-M_alt 'P 1 21/n 1'
_atom_sites_solution_hydrogens geom
_atom_sites_solution_primary dual
_audit_creation_date 2020-07-30
_audit_creation_method
;
Olex2 1.3
(compiled 2020.07.16 svn.r6f6c53a7 for OlexSys, GUI svn.r6139)
;
_audit_update_record
;
2020-07-30 deposited with the CCDC.	2020-08-18 downloaded from the CCDC.
;
_cell_angle_alpha 90
_cell_angle_beta 112.986(3)
_cell_angle_gamma 90
_cell_formula_units_Z 4
_cell_length_a 11.9665(2)
_cell_length_b 23.6431(4)
_cell_length_c 15.0792(3)
_cell_measurement_reflns_used 8286
_cell_measurement_temperature 100.0(2)
_cell_measurement_theta_max 72.5780
_cell_measurement_theta_min 3.6680
_cell_volume 3927.54(15)
_computing_cell_refinement 'CrysAlisPro 1.171.40.67a (Rigaku OD, 2019)'
_computing_data_collection 'CrysAlisPro 1.171.40.67a (Rigaku OD, 2019)'
_computing_data_reduction 'CrysAlisPro 1.171.40.67a (Rigaku OD, 2019)'
_computing_molecular_graphics 'Olex2 1.3 (Dolomanov et al., 2009)'
_computing_publication_material 'Olex2 1.3 (Dolomanov et al., 2009)'
_computing_structure_refinement 'SHELXL 2016/6 (Sheldrick, 2015)'
_computing_structure_solution 'SHELXT  (Sheldrick, 2015)'
_diffrn_ambient_environment N~2~
_diffrn_ambient_temperature 100.0(2)
_diffrn_detector 'CCD plate'
_diffrn_detector_area_resol_mean 5.2903
_diffrn_detector_type AtlasS2
_diffrn_measured_fraction_theta_full 0.996
_diffrn_measured_fraction_theta_max 0.965
_diffrn_measurement_details
;
List of Runs (angles in degrees, time in seconds):

  # Type    Start    End  Width  t~exp~   \w     \q     \k     \f   Frames
#--------------------------------------------------------------------------
  1  \w    -43.00 -13.00   1.00    1.50    --  -41.48 125.00  30.00   30
  2  \w   -116.00 -18.00   1.00    1.50    --  -41.48 -38.00-180.00   98
  3  \w    -85.00  -7.00   1.00    1.50    --  -41.48 125.00 120.00   78
  4  \w    102.00 175.00   1.00    6.00    --  104.33 125.00  30.00   73
  5  \w     38.00 106.00   1.00    6.00    --  104.33 -94.00 -30.00   68
  6  \w    107.00 158.00   1.00    6.00    --  104.33  77.00-180.00   51
  7  \w     75.00 177.00   1.00    6.00    --  104.33  61.00 120.00  102
  8  \w     28.00 132.00   1.00    6.00    --  104.33 -77.00  60.00  104
;
_diffrn_measurement_device 'four-circle diffractometer'
_diffrn_measurement_device_type 'SuperNova, Dual, Cu at home/near, AtlasS2'
_diffrn_measurement_method '\w scans'
_diffrn_orient_matrix_type 'CrysAlisPro convention (1999,Acta A55,543-557)'
_diffrn_orient_matrix_UB_11 0.0140520000
_diffrn_orient_matrix_UB_12 -0.0075966000
_diffrn_orient_matrix_UB_13 -0.0965808000
_diffrn_orient_matrix_UB_21 -0.1203082000
_diffrn_orient_matrix_UB_22 -0.0332188000
_diffrn_orient_matrix_UB_23 -0.0400234000
_diffrn_orient_matrix_UB_31 -0.0698857000
_diffrn_orient_matrix_UB_32 0.0555625000
_diffrn_orient_matrix_UB_33 -0.0371830000
_diffrn_radiation_monochromator mirror
_diffrn_radiation_probe x-ray
_diffrn_radiation_type 'Cu K\a'
_diffrn_radiation_wavelength 1.54184
_diffrn_reflns_av_R_equivalents 0.0198
_diffrn_reflns_av_unetI/netI 0.0261
_diffrn_reflns_Laue_measured_fraction_full 0.996
_diffrn_reflns_Laue_measured_fraction_max 0.965
_diffrn_reflns_limit_h_max 14
_diffrn_reflns_limit_h_min -13
_diffrn_reflns_limit_k_max 29
_diffrn_reflns_limit_k_min -20
_diffrn_reflns_limit_l_max 13
_diffrn_reflns_limit_l_min -18
_diffrn_reflns_number 14599
_diffrn_reflns_point_group_measured_fraction_full 0.996
_diffrn_reflns_point_group_measured_fraction_max 0.965
_diffrn_reflns_theta_full 67.684
_diffrn_reflns_theta_max 72.699
_diffrn_reflns_theta_min 3.692
_diffrn_source 'micro-focus sealed X-ray tube'
_diffrn_source_type 'SuperNova (Cu) X-ray Source'
_exptl_absorpt_coefficient_mu 0.434
_exptl_absorpt_correction_T_max 1.000
_exptl_absorpt_correction_T_min 0.574
_exptl_absorpt_correction_type gaussian
_exptl_absorpt_process_details
;
CrysAlisPro 1.171.40.67a (Rigaku Oxford Diffraction, 2019)
Numerical absorption correction based on gaussian integration over
			a multifaceted crystal model
Empirical absorption correction using spherical harmonics,
 implemented in SCALE3 ABSPACK scaling algorithm.
;
_exptl_crystal_colour 'clear colourless'
_exptl_crystal_colour_lustre clear
_exptl_crystal_colour_primary colourless
_exptl_crystal_density_diffrn 1.040
_exptl_crystal_description block
_exptl_crystal_F_000 1368
_exptl_crystal_size_max 0.303
_exptl_crystal_size_mid 0.24
_exptl_crystal_size_min 0.149
_refine_diff_density_max 0.229
_refine_diff_density_min -0.179
_refine_diff_density_rms 0.032
_refine_ls_extinction_coef 0.00063(7)
_refine_ls_extinction_expression Fc^*^=kFc[1+0.001xFc^2^\l^3^/sin(2\q)]^-1/4^
_refine_ls_extinction_method 'SHELXL-2016/6 (Sheldrick 2016)'
_refine_ls_goodness_of_fit_ref 1.034
_refine_ls_hydrogen_treatment constr
_refine_ls_matrix_type full
_refine_ls_number_parameters 452
_refine_ls_number_reflns 7553
_refine_ls_number_restraints 33
_refine_ls_restrained_S_all 1.034
_refine_ls_R_factor_all 0.0435
_refine_ls_R_factor_gt 0.0378
_refine_ls_shift/su_max 0.000
_refine_ls_shift/su_mean 0.000
_refine_ls_structure_factor_coef Fsqd
_refine_ls_weighting_details 'w=1/[\s^2^(Fo^2^)+(0.0437P)^2^+0.8725P] where P=(Fo^2^+2Fc^2^)/3'
_refine_ls_weighting_scheme calc
_refine_ls_wR_factor_gt 0.0932
_refine_ls_wR_factor_ref 0.0979
_reflns_Friedel_coverage 0.000
_reflns_number_gt 6689
_reflns_number_total 7553
_reflns_threshold_expression 'I > 2\s(I)'
_cod_data_source_file d0cc05200k2.cif
_cod_data_source_block hasj200604a
_cod_depositor_comments 'Adding full bibliography for 7127086--7127091.cif.'
_cod_original_cell_volume 3927.57(16)
_cod_database_code 7127091
_shelx_shelxl_version_number 2016/6
_chemical_oxdiff_formula 'C43 H70 N2'
_shelx_space_group_comment
;
The symmetry employed for this shelxl refinement is uniquely defined
by the following loop, which should always be used as a source of
symmetry information in preference to the above space-group names.
They are only intended as comments.
;
_reflns_odcompleteness_completeness 99.57
_reflns_odcompleteness_iscentric 1
_reflns_odcompleteness_theta 66.97
_olex2_refinement_description
;
1. Fixed Uiso
 At 1.2 times of:
  All C(H) groups, All C(H,H) groups
 At 1.5 times of:
  All C(H,H,H) groups
2. Restrained distances
 C8-C11A \\sim C8-C11 \\sim C8-C10A \\sim C8-C10 \\sim C9-C8 \\sim C9A-C8
 with sigma of 0.02
3. Rigid body (RIGU) restrains
 C8, C9A, C10A, C11A
 with sigma for 1-2 distances of 0.002 and sigma for 1-3 distances of 0.002
4. Others
 Sof(C9A)=Sof(H9Aa)=Sof(H9Ab)=Sof(H9Ac)=Sof(C10A)=Sof(H10d)=Sof(H10e)=
 Sof(H10f)=Sof(C11A)=Sof(H11d)=Sof(H11e)=Sof(H11f)=1-FVAR(1)
 Sof(C9)=Sof(H9a)=Sof(H9b)=Sof(H9c)=Sof(C10)=Sof(H10a)=Sof(H10b)=Sof(H10c)=
 Sof(C11)=Sof(H11a)=Sof(H11b)=Sof(H11c)=FVAR(1)
5.a Ternary CH refined with riding coordinates:
 C18(H18), C23(H23), C34(H34), C39(H39)
5.b Secondary CH2 refined with riding coordinates:
 C2(H2a,H2b), C19(H19a,H19b), C21(H21a,H21b), C24(H24a,H24b), C26(H26a,H26b),
 C35(H35a,H35b), C37(H37a,H37b), C40(H40a,H40b), C42(H42a,H42b)
5.c Aromatic/amide H refined with riding coordinates:
 C14(H14), C15(H15), C16(H16), C30(H30), C31(H31), C32(H32)
5.d Idealised Me refined as rotating group:
 C5(H5a,H5b,H5c), C6(H6a,H6b,H6c), C7(H7a,H7b,H7c), C20(H20a,H20b,H20c),
 C22(H22a,H22b,H22c), C25(H25a,H25b,H25c), C27(H27a,H27b,H27c), C36(H36a,H36b,
 H36c), C38(H38a,H38b,H38c), C41(H41a,H41b,H41c), C43(H43a,H43b,H43c), C9(H9a,
 H9b,H9c), C10(H10a,H10b,H10c), C11(H11a,H11b,H11c), C9A(H9Aa,H9Ab,H9Ac),
 C10A(H10d,H10e,H10f), C11A(H11d,H11e,H11f)
;
_olex2_date_sample_data_collection 2020-06-04
_olex2_submission_special_instructions 'No special instructions were received'
_oxdiff_exptl_absorpt_empirical_details
;
Empirical correction (ABSPACK) includes:
- Absorption correction using spherical harmonics
- Frame scaling
;
_oxdiff_exptl_absorpt_empirical_full_max 1.161
_oxdiff_exptl_absorpt_empirical_full_min 0.870

loop_
_space_group_symop_operation_xyz
'x, y, z'
'-x+1/2, y+1/2, -z+1/2'
'-x, -y, -z'
'x-1/2, -y-1/2, z-1/2'

loop_
_atom_site_label
_atom_site_type_symbol
_atom_site_fract_x
_atom_site_fract_y
_atom_site_fract_z
_atom_site_U_iso_or_equiv
_atom_site_adp_type
_atom_site_occupancy
_atom_site_site_symmetry_order
_atom_site_calc_flag
_atom_site_refinement_flags_posn
_atom_site_refinement_flags_adp
_atom_site_refinement_flags_occupancy
_atom_site_disorder_assembly
_atom_site_disorder_group
N1 N 0.91998(8) 0.39596(3) 0.28073(6) 0.01936(18) Uani 1 1 d . . . . .
N2 N 0.52120(7) 0.41163(4) 0.29136(6) 0.01795(18) Uani 1 1 d . . . . .
C1 C 0.84237(9) 0.39639(4) 0.31951(7) 0.0177(2) Uani 1 1 d . . . . .
C2 C 0.70532(9) 0.38952(4) 0.26090(7) 0.0193(2) Uani 1 1 d . . . . .
H2A H 0.693657 0.390282 0.192198 0.023 Uiso 1 1 calc R U . . .
H2B H 0.684059 0.350827 0.274004 0.023 Uiso 1 1 calc R U . . .
C3 C 0.60902(9) 0.42893(4) 0.27033(7) 0.0175(2) Uani 1 1 d . . . . .
C4 C 0.89375(9) 0.39467(4) 0.43021(7) 0.0204(2) Uani 1 1 d . . . . .
C5 C 0.85049(10) 0.33950(5) 0.46046(8) 0.0249(2) Uani 1 1 d . . . . .
H5A H 0.761620 0.339261 0.435759 0.037 Uiso 1 1 calc R U . . .
H5B H 0.883809 0.336895 0.530902 0.037 Uiso 1 1 calc R U . . .
H5C H 0.878462 0.307151 0.433992 0.037 Uiso 1 1 calc R U . . .
C6 C 0.85267(10) 0.44555(5) 0.47307(8) 0.0247(2) Uani 1 1 d . . . . .
H6A H 0.888236 0.480222 0.459759 0.037 Uiso 1 1 calc R U . . .
H6B H 0.879587 0.440577 0.542865 0.037 Uiso 1 1 calc R U . . .
H6C H 0.763936 0.448331 0.443966 0.037 Uiso 1 1 calc R U . . .
C7 C 1.03262(9) 0.39440(5) 0.47113(8) 0.0258(2) Uani 1 1 d . . . . .
H7A H 1.061091 0.360420 0.449070 0.039 Uiso 1 1 calc R U . . .
H7B H 1.064024 0.394485 0.541662 0.039 Uiso 1 1 calc R U . . .
H7C H 1.061691 0.428106 0.448845 0.039 Uiso 1 1 calc R U . . .
C8 C 0.60094(9) 0.49053(4) 0.23444(7) 0.0207(2) Uani 1 1 d D . . . .
C12 C 0.88823(9) 0.39097(5) 0.18003(7) 0.0214(2) Uani 1 1 d . . . . .
C13 C 0.85142(9) 0.33843(5) 0.13345(8) 0.0242(2) Uani 1 1 d . . . . .
C14 C 0.82503(10) 0.33536(6) 0.03454(8) 0.0318(3) Uani 1 1 d . . . . .
H14 H 0.799669 0.300373 0.001841 0.038 Uiso 1 1 calc R U . . .
C15 C 0.83524(11) 0.38228(6) -0.01626(9) 0.0360(3) Uani 1 1 d . . . . .
H15 H 0.813147 0.379963 -0.083897 0.043 Uiso 1 1 calc R U . . .
C16 C 0.87770(10) 0.43267(6) 0.03158(8) 0.0319(3) Uani 1 1 d . . . . .
H16 H 0.886568 0.464455 -0.003658 0.038 Uiso 1 1 calc R U . . .
C17 C 0.90785(9) 0.43793(5) 0.13046(8) 0.0249(2) Uani 1 1 d . . . . .
C18 C 0.96708(9) 0.49203(5) 0.18228(8) 0.0254(2) Uani 1 1 d . . . . .
H18 H 0.963987 0.491558 0.247594 0.030 Uiso 1 1 calc R U . . .
C19 C 1.10205(10) 0.49285(5) 0.19594(8) 0.0285(2) Uani 1 1 d . . . . .
H19A H 1.107721 0.482302 0.134298 0.034 Uiso 1 1 calc R U . . .
H19B H 1.133544 0.531867 0.211905 0.034 Uiso 1 1 calc R U . . .
C20 C 1.18171(10) 0.45318(6) 0.27429(9) 0.0334(3) Uani 1 1 d . . . . .
H20A H 1.150148 0.414542 0.259937 0.050 Uiso 1 1 calc R U . . .
H20B H 1.181572 0.465032 0.336526 0.050 Uiso 1 1 calc R U . . .
H20C H 1.264840 0.454373 0.276988 0.050 Uiso 1 1 calc R U . . .
C21 C 0.90042(10) 0.54533(5) 0.12955(9) 0.0333(3) Uani 1 1 d . . . . .
H21A H 0.918387 0.551171 0.071445 0.040 Uiso 1 1 calc R U . . .
H21B H 0.811864 0.539278 0.108022 0.040 Uiso 1 1 calc R U . . .
C22 C 0.93551(12) 0.59843(5) 0.19141(12) 0.0419(3) Uani 1 1 d . . . . .
H22A H 0.888873 0.630672 0.154434 0.063 Uiso 1 1 calc R U . . .
H22B H 1.022423 0.605752 0.210555 0.063 Uiso 1 1 calc R U . . .
H22C H 0.917846 0.593059 0.249070 0.063 Uiso 1 1 calc R U . . .
C23 C 0.84414(10) 0.28495(5) 0.18718(8) 0.0258(2) Uani 1 1 d . . . . .
H23 H 0.845602 0.296599 0.251382 0.031 Uiso 1 1 calc R U . . .
C24 C 0.95568(12) 0.24714(6) 0.20511(10) 0.0365(3) Uani 1 1 d . . . . .
H24A H 0.940421 0.209461 0.226756 0.044 Uiso 1 1 calc R U . . .
H24B H 0.965658 0.241935 0.143465 0.044 Uiso 1 1 calc R U . . .
C25 C 1.07309(11) 0.27052(6) 0.27933(11) 0.0431(3) Uani 1 1 d . . . . .
H25A H 1.087206 0.308583 0.260139 0.065 Uiso 1 1 calc R U . . .
H25B H 1.140697 0.245801 0.283495 0.065 Uiso 1 1 calc R U . . .
H25C H 1.067157 0.272269 0.342281 0.065 Uiso 1 1 calc R U . . .
C26 C 0.72517(11) 0.25268(5) 0.13410(10) 0.0360(3) Uani 1 1 d . . . . .
H26A H 0.658059 0.280310 0.107803 0.043 Uiso 1 1 calc R U . . .
H26B H 0.731450 0.232097 0.079056 0.043 Uiso 1 1 calc R U . . .
C27 C 0.69393(12) 0.21052(5) 0.19769(11) 0.0414(3) Uani 1 1 d . . . . .
H27A H 0.615758 0.192611 0.160293 0.062 Uiso 1 1 calc R U . . .
H27B H 0.688711 0.230414 0.252969 0.062 Uiso 1 1 calc R U . . .
H27C H 0.757268 0.181495 0.220625 0.062 Uiso 1 1 calc R U . . .
C28 C 0.49845(8) 0.35391(4) 0.30543(7) 0.0190(2) Uani 1 1 d . . . . .
C29 C 0.44269(9) 0.31922(4) 0.22359(8) 0.0214(2) Uani 1 1 d . . . . .
C30 C 0.41208(10) 0.26389(5) 0.23797(8) 0.0258(2) Uani 1 1 d . . . . .
H30 H 0.375631 0.239708 0.183985 0.031 Uiso 1 1 calc R U . . .
C31 C 0.43387(10) 0.24368(5) 0.32940(9) 0.0283(2) Uani 1 1 d . . . . .
H31 H 0.413788 0.205739 0.337803 0.034 Uiso 1 1 calc R U . . .
C32 C 0.48493(10) 0.27876(5) 0.40862(8) 0.0250(2) Uani 1 1 d . . . . .
H32 H 0.498446 0.264679 0.470980 0.030 Uiso 1 1 calc R U . . .
C33 C 0.51695(9) 0.33452(4) 0.39843(8) 0.0206(2) Uani 1 1 d . . . . .
C34 C 0.40957(9) 0.34327(4) 0.12309(7) 0.0230(2) Uani 1 1 d . . . . .
H34 H 0.477174 0.369243 0.126725 0.028 Uiso 1 1 calc R U . . .
C35 C 0.39872(10) 0.29917(5) 0.04550(8) 0.0283(2) Uani 1 1 d . . . . .
H35A H 0.462871 0.270253 0.073016 0.034 Uiso 1 1 calc R U . . .
H35B H 0.319120 0.279966 0.025490 0.034 Uiso 1 1 calc R U . . .
C36 C 0.41054(13) 0.32571(6) -0.04259(9) 0.0389(3) Uani 1 1 d . . . . .
H36A H 0.406615 0.296022 -0.089063 0.058 Uiso 1 1 calc R U . . .
H36B H 0.488461 0.345512 -0.022875 0.058 Uiso 1 1 calc R U . . .
H36C H 0.344157 0.352660 -0.072434 0.058 Uiso 1 1 calc R U . . .
C37 C 0.29416(10) 0.38026(5) 0.09516(8) 0.0280(2) Uani 1 1 d . . . . .
H37A H 0.308338 0.409610 0.145213 0.034 Uiso 1 1 calc R U . . .
H37B H 0.280808 0.399822 0.033798 0.034 Uiso 1 1 calc R U . . .
C38 C 0.17937(11) 0.34773(6) 0.08359(10) 0.0378(3) Uani 1 1 d . . . . .
H38A H 0.158130 0.322046 0.028409 0.057 Uiso 1 1 calc R U . . .
H38B H 0.112666 0.374417 0.072777 0.057 Uiso 1 1 calc R U . . .
H38C H 0.193499 0.325793 0.142136 0.057 Uiso 1 1 calc R U . . .
C39 C 0.56632(9) 0.37413(4) 0.48441(7) 0.0208(2) Uani 1 1 d . . . . .
H39 H 0.628414 0.398457 0.473906 0.025 Uiso 1 1 calc R U . . .
C40 C 0.63203(9) 0.34309(5) 0.58019(8) 0.0249(2) Uani 1 1 d . . . . .
H40A H 0.571348 0.322567 0.597580 0.030 Uiso 1 1 calc R U . . .
H40B H 0.687824 0.314722 0.571580 0.030 Uiso 1 1 calc R U . . .
C41 C 0.70416(11) 0.38241(6) 0.66255(8) 0.0320(3) Uani 1 1 d . . . . .
H41A H 0.762497 0.403915 0.644982 0.048 Uiso 1 1 calc R U . . .
H41B H 0.747825 0.360040 0.720534 0.048 Uiso 1 1 calc R U . . .
H41C H 0.648636 0.408607 0.675192 0.048 Uiso 1 1 calc R U . . .
C42 C 0.46565(10) 0.41428(5) 0.48688(8) 0.0249(2) Uani 1 1 d . . . . .
H42A H 0.503085 0.442943 0.537763 0.030 Uiso 1 1 calc R U . . .
H42B H 0.430655 0.434486 0.424530 0.030 Uiso 1 1 calc R U . . .
C43 C 0.36300(11) 0.38540(6) 0.50540(10) 0.0355(3) Uani 1 1 d . . . . .
H43A H 0.325650 0.356553 0.455954 0.053 Uiso 1 1 calc R U . . .
H43B H 0.301833 0.413560 0.503083 0.053 Uiso 1 1 calc R U . . .
H43C H 0.395482 0.367496 0.569061 0.053 Uiso 1 1 calc R U . . .
C9 C 0.5661(3) 0.48748(9) 0.12433(12) 0.0322(5) Uani 0.871(9) 1 d D . P A 1
H9A H 0.631650 0.469123 0.111383 0.048 Uiso 0.871(9) 1 calc R U P A 1
H9B H 0.553566 0.525819 0.097507 0.048 Uiso 0.871(9) 1 calc R U P A 1
H9C H 0.491200 0.465567 0.094384 0.048 Uiso 0.871(9) 1 calc R U P A 1
C10 C 0.50245(19) 0.52313(10) 0.2529(2) 0.0294(5) Uani 0.871(9) 1 d D . P A 1
H10A H 0.423444 0.505501 0.217095 0.044 Uiso 0.871(9) 1 calc R U P A 1
H10B H 0.501141 0.562359 0.231509 0.044 Uiso 0.871(9) 1 calc R U P A 1
H10C H 0.519360 0.522526 0.321921 0.044 Uiso 0.871(9) 1 calc R U P A 1
C11 C 0.7198(2) 0.52373(15) 0.2787(2) 0.0280(5) Uani 0.871(9) 1 d D . P A 1
H11A H 0.736781 0.531758 0.346475 0.042 Uiso 0.871(9) 1 calc R U P A 1
H11B H 0.712349 0.559382 0.243675 0.042 Uiso 0.871(9) 1 calc R U P A 1
H11C H 0.786215 0.501300 0.274168 0.042 Uiso 0.871(9) 1 calc R U P A 1
C9A C 0.513(2) 0.4909(7) 0.1283(10) 0.047(4) Uani 0.129(9) 1 d D . P A 2
H9AA H 0.540574 0.463464 0.092379 0.070 Uiso 0.129(9) 1 calc R U P A 2
H9AB H 0.511702 0.528805 0.101385 0.070 Uiso 0.129(9) 1 calc R U P A 2
H9AC H 0.431661 0.480840 0.123357 0.070 Uiso 0.129(9) 1 calc R U P A 2
C10A C 0.543(3) 0.5253(7) 0.294(2) 0.046(5) Uani 0.129(9) 1 d D . P A 2
H10D H 0.462255 0.510156 0.282643 0.069 Uiso 0.129(9) 1 calc R U P A 2
H10E H 0.535946 0.565038 0.274493 0.069 Uiso 0.129(9) 1 calc R U P A 2
H10F H 0.594656 0.522321 0.362955 0.069 Uiso 0.129(9) 1 calc R U P A 2
C11A C 0.7239(14) 0.5165(11) 0.250(2) 0.036(4) Uani 0.129(9) 1 d D . P A 2
H11D H 0.777815 0.513384 0.318453 0.055 Uiso 0.129(9) 1 calc R U P A 2
H11E H 0.713151 0.556506 0.231630 0.055 Uiso 0.129(9) 1 calc R U P A 2
H11F H 0.759767 0.496437 0.210962 0.055 Uiso 0.129(9) 1 calc R U P A 2

loop_
_atom_site_aniso_label
_atom_site_aniso_U_11
_atom_site_aniso_U_22
_atom_site_aniso_U_33
_atom_site_aniso_U_23
_atom_site_aniso_U_13
_atom_site_aniso_U_12
N1 0.0182(4) 0.0191(4) 0.0213(4) 0.0015(3) 0.0082(3) 0.0006(3)
N2 0.0161(4) 0.0200(4) 0.0165(4) -0.0008(3) 0.0050(3) -0.0002(3)
C1 0.0169(5) 0.0146(4) 0.0215(5) 0.0006(4) 0.0074(4) 0.0001(3)
C2 0.0164(5) 0.0203(5) 0.0210(5) -0.0022(4) 0.0073(4) -0.0001(4)
C3 0.0161(4) 0.0201(5) 0.0147(4) -0.0016(4) 0.0043(4) 0.0005(4)
C4 0.0175(5) 0.0228(5) 0.0210(5) 0.0000(4) 0.0077(4) -0.0018(4)
C5 0.0258(5) 0.0257(5) 0.0243(5) 0.0032(4) 0.0109(4) -0.0017(4)
C6 0.0228(5) 0.0271(5) 0.0243(5) -0.0045(4) 0.0094(4) -0.0031(4)
C7 0.0182(5) 0.0347(6) 0.0222(5) 0.0009(4) 0.0053(4) -0.0010(4)
C8 0.0204(5) 0.0193(5) 0.0228(5) 0.0011(4) 0.0089(4) 0.0007(4)
C12 0.0145(4) 0.0288(5) 0.0213(5) 0.0017(4) 0.0075(4) 0.0031(4)
C13 0.0175(5) 0.0317(6) 0.0244(5) -0.0023(4) 0.0092(4) 0.0028(4)
C14 0.0264(6) 0.0424(7) 0.0269(6) -0.0078(5) 0.0107(5) -0.0003(5)
C15 0.0288(6) 0.0589(8) 0.0209(6) -0.0001(5) 0.0104(5) 0.0006(6)
C16 0.0241(5) 0.0471(7) 0.0255(6) 0.0091(5) 0.0109(5) 0.0015(5)
C17 0.0162(5) 0.0341(6) 0.0249(5) 0.0062(4) 0.0087(4) 0.0027(4)
C18 0.0191(5) 0.0300(6) 0.0272(5) 0.0086(4) 0.0093(4) 0.0010(4)
C19 0.0197(5) 0.0351(6) 0.0308(6) 0.0078(5) 0.0099(4) -0.0003(4)
C20 0.0207(5) 0.0455(7) 0.0331(6) 0.0098(5) 0.0096(5) 0.0048(5)
C21 0.0218(5) 0.0348(6) 0.0411(7) 0.0151(5) 0.0099(5) 0.0023(5)
C22 0.0271(6) 0.0281(6) 0.0662(9) 0.0129(6) 0.0134(6) 0.0008(5)
C23 0.0231(5) 0.0247(5) 0.0283(5) -0.0052(4) 0.0085(4) 0.0021(4)
C24 0.0346(7) 0.0363(6) 0.0398(7) -0.0025(5) 0.0156(5) 0.0126(5)
C25 0.0247(6) 0.0473(8) 0.0564(9) 0.0094(7) 0.0150(6) 0.0100(5)
C26 0.0307(6) 0.0289(6) 0.0386(7) -0.0018(5) 0.0030(5) -0.0035(5)
C27 0.0344(7) 0.0301(6) 0.0485(8) 0.0017(6) 0.0040(6) -0.0069(5)
C28 0.0130(4) 0.0202(5) 0.0236(5) 0.0012(4) 0.0069(4) 0.0012(4)
C29 0.0151(4) 0.0233(5) 0.0243(5) -0.0010(4) 0.0061(4) 0.0005(4)
C30 0.0216(5) 0.0236(5) 0.0299(6) -0.0043(4) 0.0076(4) -0.0031(4)
C31 0.0258(5) 0.0209(5) 0.0379(6) 0.0021(5) 0.0122(5) -0.0027(4)
C32 0.0209(5) 0.0256(5) 0.0284(5) 0.0051(4) 0.0095(4) -0.0003(4)
C33 0.0142(4) 0.0233(5) 0.0241(5) 0.0015(4) 0.0073(4) 0.0004(4)
C34 0.0188(5) 0.0246(5) 0.0226(5) -0.0028(4) 0.0047(4) -0.0013(4)
C35 0.0254(5) 0.0298(6) 0.0259(6) -0.0057(5) 0.0060(4) -0.0018(4)
C36 0.0479(8) 0.0406(7) 0.0262(6) -0.0059(5) 0.0124(6) 0.0006(6)
C37 0.0222(5) 0.0295(6) 0.0273(6) 0.0000(4) 0.0045(4) 0.0031(4)
C38 0.0208(6) 0.0433(7) 0.0450(7) -0.0012(6) 0.0083(5) 0.0023(5)
C39 0.0169(5) 0.0249(5) 0.0211(5) 0.0018(4) 0.0081(4) -0.0006(4)
C40 0.0190(5) 0.0318(6) 0.0238(5) 0.0049(4) 0.0081(4) 0.0011(4)
C41 0.0262(6) 0.0441(7) 0.0222(5) 0.0018(5) 0.0057(4) 0.0057(5)
C42 0.0227(5) 0.0293(5) 0.0224(5) 0.0017(4) 0.0083(4) 0.0044(4)
C43 0.0238(6) 0.0466(7) 0.0397(7) 0.0036(6) 0.0164(5) 0.0049(5)
C9 0.0449(12) 0.0261(8) 0.0243(7) 0.0043(6) 0.0122(7) -0.0021(9)
C10 0.0280(9) 0.0223(7) 0.0423(12) 0.0073(9) 0.0185(8) 0.0072(7)
C11 0.0238(7) 0.0205(10) 0.0397(14) 0.0020(9) 0.0123(7) -0.0007(7)
C9A 0.054(8) 0.032(6) 0.038(4) 0.012(4) -0.001(5) -0.002(7)
C10A 0.069(12) 0.027(6) 0.069(9) 0.015(8) 0.055(10) 0.014(8)
C11A 0.029(4) 0.022(8) 0.064(13) 0.009(8) 0.024(5) 0.004(4)

loop_
_atom_type_symbol
_atom_type_description
_atom_type_scat_dispersion_real
_atom_type_scat_dispersion_imag
_atom_type_scat_source
C C 0.0181 0.0091 'International Tables Vol C Tables 4.2.6.8 and 6.1.1.4'
H H 0.0000 0.0000 'International Tables Vol C Tables 4.2.6.8 and 6.1.1.4'
N N 0.0311 0.0180 'International Tables Vol C Tables 4.2.6.8 and 6.1.1.4'

loop_
_exptl_crystal_face_index_h
_exptl_crystal_face_index_k
_exptl_crystal_face_index_l
_exptl_crystal_face_perp_dist
-1 0 0 0.1001
0 -1 0 0.1777
0 -1 0 0.1269
0 1 0 0.1376
-6 6 8 0.1136
-1 -10 7 0.1256
0 0 0 0.0896
0 0 0 0.1478
3 -10 4 0.1220
0 15 2 0.1070
5 2 5 0.1237
4 -9 3 0.1194
2 0 -2 0.0448
-4 0 -6 0.0858
0 -2 0 0.1776
2 1 -1 0.0675
-1 0 1 0.0928
-3 10 7 0.1200
2 1 0 0.0925
5 12 -1 0.0943

loop_
_geom_angle_atom_site_label_1
_geom_angle_atom_site_label_2
_geom_angle_atom_site_label_3
_geom_angle
_geom_angle_site_symmetry_1
_geom_angle_site_symmetry_3
_geom_angle_publ_flag
C1 N1 C12 123.53(9) . . ?
C3 N2 C28 124.58(9) . . ?
N1 C1 C2 122.64(9) . . ?
N1 C1 C4 116.31(9) . . ?
C4 C1 C2 120.37(8) . . ?
C1 C2 H2A 106.4 . . ?
C1 C2 H2B 106.4 . . ?
H2A C2 H2B 106.5 . . ?
C3 C2 C1 123.70(8) . . ?
C3 C2 H2A 106.4 . . ?
C3 C2 H2B 106.4 . . ?
N2 C3 C2 123.37(9) . . ?
N2 C3 C8 116.37(9) . . ?
C2 C3 C8 119.21(8) . . ?
C5 C4 C1 107.84(8) . . ?
C6 C4 C1 112.24(8) . . ?
C6 C4 C5 109.87(8) . . ?
C7 C4 C1 110.41(8) . . ?
C7 C4 C5 108.38(9) . . ?
C7 C4 C6 108.04(9) . . ?
C4 C5 H5A 109.5 . . ?
C4 C5 H5B 109.5 . . ?
C4 C5 H5C 109.5 . . ?
H5A C5 H5B 109.5 . . ?
H5A C5 H5C 109.5 . . ?
H5B C5 H5C 109.5 . . ?
C4 C6 H6A 109.5 . . ?
C4 C6 H6B 109.5 . . ?
C4 C6 H6C 109.5 . . ?
H6A C6 H6B 109.5 . . ?
H6A C6 H6C 109.5 . . ?
H6B C6 H6C 109.5 . . ?
C4 C7 H7A 109.5 . . ?
C4 C7 H7B 109.5 . . ?
C4 C7 H7C 109.5 . . ?
H7A C7 H7B 109.5 . . ?
H7A C7 H7C 109.5 . . ?
H7B C7 H7C 109.5 . . ?
C3 C8 C9 106.62(10) . . ?
C3 C8 C10A 105.9(7) . . ?
C10 C8 C3 111.15(12) . . ?
C10 C8 C9 108.45(12) . . ?
C10 C8 C11 108.33(15) . . ?
C11 C8 C3 114.26(17) . . ?
C11 C8 C9 107.84(14) . . ?
C9A C8 C3 107.2(6) . . ?
C9A C8 C10A 108.7(9) . . ?
C11A C8 C3 113.6(10) . . ?
C11A C8 C9A 112.7(11) . . ?
C11A C8 C10A 108.4(10) . . ?
C13 C12 N1 120.48(9) . . ?
C17 C12 N1 118.16(10) . . ?
C17 C12 C13 120.95(10) . . ?
C12 C13 C23 122.55(9) . . ?
C14 C13 C12 118.21(11) . . ?
C14 C13 C23 119.19(10) . . ?
C13 C14 H14 119.4 . . ?
C15 C14 C13 121.15(12) . . ?
C15 C14 H14 119.4 . . ?
C14 C15 H15 120.1 . . ?
C14 C15 C16 119.81(11) . . ?
C16 C15 H15 120.1 . . ?
C15 C16 H16 119.2 . . ?
C15 C16 C17 121.54(11) . . ?
C17 C16 H16 119.2 . . ?
C12 C17 C18 122.05(10) . . ?
C16 C17 C12 118.01(11) . . ?
C16 C17 C18 119.83(10) . . ?
C17 C18 H18 107.9 . . ?
C17 C18 C19 109.37(9) . . ?
C17 C18 C21 112.33(9) . . ?
C19 C18 H18 107.9 . . ?
C21 C18 H18 107.9 . . ?
C21 C18 C19 111.27(9) . . ?
C18 C19 H19A 108.8 . . ?
C18 C19 H19B 108.8 . . ?
H19A C19 H19B 107.7 . . ?
C20 C19 C18 113.68(9) . . ?
C20 C19 H19A 108.8 . . ?
C20 C19 H19B 108.8 . . ?
C19 C20 H20A 109.5 . . ?
C19 C20 H20B 109.5 . . ?
C19 C20 H20C 109.5 . . ?
H20A C20 H20B 109.5 . . ?
H20A C20 H20C 109.5 . . ?
H20B C20 H20C 109.5 . . ?
C18 C21 H21A 108.9 . . ?
C18 C21 H21B 108.9 . . ?
H21A C21 H21B 107.7 . . ?
C22 C21 C18 113.33(10) . . ?
C22 C21 H21A 108.9 . . ?
C22 C21 H21B 108.9 . . ?
C21 C22 H22A 109.5 . . ?
C21 C22 H22B 109.5 . . ?
C21 C22 H22C 109.5 . . ?
H22A C22 H22B 109.5 . . ?
H22A C22 H22C 109.5 . . ?
H22B C22 H22C 109.5 . . ?
C13 C23 H23 107.7 . . ?
C13 C23 C24 110.47(10) . . ?
C13 C23 C26 111.66(9) . . ?
C24 C23 H23 107.7 . . ?
C26 C23 H23 107.7 . . ?
C26 C23 C24 111.50(10) . . ?
C23 C24 H24A 108.7 . . ?
C23 C24 H24B 108.7 . . ?
H24A C24 H24B 107.6 . . ?
C25 C24 C23 114.03(10) . . ?
C25 C24 H24A 108.7 . . ?
C25 C24 H24B 108.7 . . ?
C24 C25 H25A 109.5 . . ?
C24 C25 H25B 109.5 . . ?
C24 C25 H25C 109.5 . . ?
H25A C25 H25B 109.5 . . ?
H25A C25 H25C 109.5 . . ?
H25B C25 H25C 109.5 . . ?
C23 C26 H26A 108.8 . . ?
C23 C26 H26B 108.8 . . ?
H26A C26 H26B 107.7 . . ?
C27 C26 C23 113.65(10) . . ?
C27 C26 H26A 108.8 . . ?
C27 C26 H26B 108.8 . . ?
C26 C27 H27A 109.5 . . ?
C26 C27 H27B 109.5 . . ?
C26 C27 H27C 109.5 . . ?
H27A C27 H27B 109.5 . . ?
H27A C27 H27C 109.5 . . ?
H27B C27 H27C 109.5 . . ?
C29 C28 N2 118.60(9) . . ?
C33 C28 N2 119.72(9) . . ?
C33 C28 C29 121.16(9) . . ?
C28 C29 C34 120.27(9) . . ?
C30 C29 C28 118.07(10) . . ?
C30 C29 C34 121.52(9) . . ?
C29 C30 H30 119.4 . . ?
C31 C30 C29 121.24(10) . . ?
C31 C30 H30 119.4 . . ?
C30 C31 H31 120.0 . . ?
C30 C31 C32 120.03(10) . . ?
C32 C31 H31 120.0 . . ?
C31 C32 H32 119.4 . . ?
C31 C32 C33 121.16(10) . . ?
C33 C32 H32 119.4 . . ?
C28 C33 C39 120.44(9) . . ?
C32 C33 C28 118.24(10) . . ?
C32 C33 C39 121.28(10) . . ?
C29 C34 H34 106.5 . . ?
C29 C34 C35 114.69(9) . . ?
C29 C34 C37 109.91(9) . . ?
C35 C34 H34 106.5 . . ?
C35 C34 C37 112.07(9) . . ?
C37 C34 H34 106.5 . . ?
C34 C35 H35A 109.2 . . ?
C34 C35 H35B 109.2 . . ?
H35A C35 H35B 107.9 . . ?
C36 C35 C34 112.06(10) . . ?
C36 C35 H35A 109.2 . . ?
C36 C35 H35B 109.2 . . ?
C35 C36 H36A 109.5 . . ?
C35 C36 H36B 109.5 . . ?
C35 C36 H36C 109.5 . . ?
H36A C36 H36B 109.5 . . ?
H36A C36 H36C 109.5 . . ?
H36B C36 H36C 109.5 . . ?
C34 C37 H37A 108.6 . . ?
C34 C37 H37B 108.6 . . ?
H37A C37 H37B 107.6 . . ?
C38 C37 C34 114.50(10) . . ?
C38 C37 H37A 108.6 . . ?
C38 C37 H37B 108.6 . . ?
C37 C38 H38A 109.5 . . ?
C37 C38 H38B 109.5 . . ?
C37 C38 H38C 109.5 . . ?
H38A C38 H38B 109.5 . . ?
H38A C38 H38C 109.5 . . ?
H38B C38 H38C 109.5 . . ?
C33 C39 H39 106.5 . . ?
C33 C39 C40 113.20(9) . . ?
C33 C39 C42 110.61(8) . . ?
C40 C39 H39 106.5 . . ?
C40 C39 C42 112.87(9) . . ?
C42 C39 H39 106.5 . . ?
C39 C40 H40A 108.9 . . ?
C39 C40 H40B 108.9 . . ?
H40A C40 H40B 107.7 . . ?
C41 C40 C39 113.26(9) . . ?
C41 C40 H40A 108.9 . . ?
C41 C40 H40B 108.9 . . ?
C40 C41 H41A 109.5 . . ?
C40 C41 H41B 109.5 . . ?
C40 C41 H41C 109.5 . . ?
H41A C41 H41B 109.5 . . ?
H41A C41 H41C 109.5 . . ?
H41B C41 H41C 109.5 . . ?
C39 C42 H42A 108.5 . . ?
C39 C42 H42B 108.5 . . ?
H42A C42 H42B 107.5 . . ?
C43 C42 C39 114.89(9) . . ?
C43 C42 H42A 108.5 . . ?
C43 C42 H42B 108.5 . . ?
C42 C43 H43A 109.5 . . ?
C42 C43 H43B 109.5 . . ?
C42 C43 H43C 109.5 . . ?
H43A C43 H43B 109.5 . . ?
H43A C43 H43C 109.5 . . ?
H43B C43 H43C 109.5 . . ?
C8 C9 H9A 109.5 . . ?
C8 C9 H9B 109.5 . . ?
C8 C9 H9C 109.5 . . ?
H9A C9 H9B 109.5 . . ?
H9A C9 H9C 109.5 . . ?
H9B C9 H9C 109.5 . . ?
C8 C10 H10A 109.5 . . ?
C8 C10 H10B 109.5 . . ?
C8 C10 H10C 109.5 . . ?
H10A C10 H10B 109.5 . . ?
H10A C10 H10C 109.5 . . ?
H10B C10 H10C 109.5 . . ?
C8 C11 H11A 109.5 . . ?
C8 C11 H11B 109.5 . . ?
C8 C11 H11C 109.5 . . ?
H11A C11 H11B 109.5 . . ?
H11A C11 H11C 109.5 . . ?
H11B C11 H11C 109.5 . . ?
C8 C9A H9AA 109.5 . . ?
C8 C9A H9AB 109.5 . . ?
C8 C9A H9AC 109.5 . . ?
H9AA C9A H9AB 109.5 . . ?
H9AA C9A H9AC 109.5 . . ?
H9AB C9A H9AC 109.5 . . ?
C8 C10A H10D 109.5 . . ?
C8 C10A H10E 109.5 . . ?
C8 C10A H10F 109.5 . . ?
H10D C10A H10E 109.5 . . ?
H10D C10A H10F 109.5 . . ?
H10E C10A H10F 109.5 . . ?
C8 C11A H11D 109.5 . . ?
C8 C11A H11E 109.5 . . ?
C8 C11A H11F 109.5 . . ?
H11D C11A H11E 109.5 . . ?
H11D C11A H11F 109.5 . . ?
H11E C11A H11F 109.5 . . ?

loop_
_geom_bond_atom_site_label_1
_geom_bond_atom_site_label_2
_geom_bond_distance
_geom_bond_site_symmetry_2
_geom_bond_publ_flag
N1 C1 1.2762(13) . ?
N1 C12 1.4189(13) . ?
N2 C3 1.2777(13) . ?
N2 C28 1.4234(13) . ?
C1 C2 1.5378(13) . ?
C1 C4 1.5378(14) . ?
C2 H2A 0.9900 . ?
C2 H2B 0.9900 . ?
C2 C3 1.5312(13) . ?
C3 C8 1.5434(14) . ?
C4 C5 1.5368(14) . ?
C4 C6 1.5344(14) . ?
C4 C7 1.5303(14) . ?
C5 H5A 0.9800 . ?
C5 H5B 0.9800 . ?
C5 H5C 0.9800 . ?
C6 H6A 0.9800 . ?
C6 H6B 0.9800 . ?
C6 H6C 0.9800 . ?
C7 H7A 0.9800 . ?
C7 H7B 0.9800 . ?
C7 H7C 0.9800 . ?
C8 C9 1.5477(19) . ?
C8 C10 1.522(2) . ?
C8 C11 1.530(2) . ?
C8 C9A 1.533(10) . ?
C8 C10A 1.567(11) . ?
C8 C11A 1.525(13) . ?
C12 C13 1.4103(16) . ?
C12 C17 1.4084(15) . ?
C13 C14 1.4007(16) . ?
C13 C23 1.5224(16) . ?
C14 H14 0.9500 . ?
C14 C15 1.3805(19) . ?
C15 H15 0.9500 . ?
C15 C16 1.3826(19) . ?
C16 H16 0.9500 . ?
C16 C17 1.3959(16) . ?
C17 C18 1.5220(16) . ?
C18 H18 1.0000 . ?
C18 C19 1.5465(14) . ?
C18 C21 1.5367(15) . ?
C19 H19A 0.9900 . ?
C19 H19B 0.9900 . ?
C19 C20 1.5180(16) . ?
C20 H20A 0.9800 . ?
C20 H20B 0.9800 . ?
C20 H20C 0.9800 . ?
C21 H21A 0.9900 . ?
C21 H21B 0.9900 . ?
C21 C22 1.5221(19) . ?
C22 H22A 0.9800 . ?
C22 H22B 0.9800 . ?
C22 H22C 0.9800 . ?
C23 H23 1.0000 . ?
C23 C24 1.5402(15) . ?
C23 C26 1.5361(16) . ?
C24 H24A 0.9900 . ?
C24 H24B 0.9900 . ?
C24 C25 1.5179(19) . ?
C25 H25A 0.9800 . ?
C25 H25B 0.9800 . ?
C25 H25C 0.9800 . ?
C26 H26A 0.9900 . ?
C26 H26B 0.9900 . ?
C26 C27 1.5275(19) . ?
C27 H27A 0.9800 . ?
C27 H27B 0.9800 . ?
C27 H27C 0.9800 . ?
C28 C29 1.4135(15) . ?
C28 C33 1.4083(15) . ?
C29 C30 1.3981(15) . ?
C29 C34 1.5192(15) . ?
C30 H30 0.9500 . ?
C30 C31 1.3842(17) . ?
C31 H31 0.9500 . ?
C31 C32 1.3849(17) . ?
C32 H32 0.9500 . ?
C32 C33 1.3981(15) . ?
C33 C39 1.5194(14) . ?
C34 H34 1.0000 . ?
C34 C35 1.5344(15) . ?
C34 C37 1.5476(15) . ?
C35 H35A 0.9900 . ?
C35 H35B 0.9900 . ?
C35 C36 1.5247(18) . ?
C36 H36A 0.9800 . ?
C36 H36B 0.9800 . ?
C36 H36C 0.9800 . ?
C37 H37A 0.9900 . ?
C37 H37B 0.9900 . ?
C37 C38 1.5237(16) . ?
C38 H38A 0.9800 . ?
C38 H38B 0.9800 . ?
C38 H38C 0.9800 . ?
C39 H39 1.0000 . ?
C39 C40 1.5349(14) . ?
C39 C42 1.5457(14) . ?
C40 H40A 0.9900 . ?
C40 H40B 0.9900 . ?
C40 C41 1.5214(16) . ?
C41 H41A 0.9800 . ?
C41 H41B 0.9800 . ?
C41 H41C 0.9800 . ?
C42 H42A 0.9900 . ?
C42 H42B 0.9900 . ?
C42 C43 1.5235(16) . ?
C43 H43A 0.9800 . ?
C43 H43B 0.9800 . ?
C43 H43C 0.9800 . ?
C9 H9A 0.9800 . ?
C9 H9B 0.9800 . ?
C9 H9C 0.9800 . ?
C10 H10A 0.9800 . ?
C10 H10B 0.9800 . ?
C10 H10C 0.9800 . ?
C11 H11A 0.9800 . ?
C11 H11B 0.9800 . ?
C11 H11C 0.9800 . ?
C9A H9AA 0.9800 . ?
C9A H9AB 0.9800 . ?
C9A H9AC 0.9800 . ?
C10A H10D 0.9800 . ?
C10A H10E 0.9800 . ?
C10A H10F 0.9800 . ?
C11A H11D 0.9800 . ?
C11A H11E 0.9800 . ?
C11A H11F 0.9800 . ?

loop_
_geom_torsion_atom_site_label_1
_geom_torsion_atom_site_label_2
_geom_torsion_atom_site_label_3
_geom_torsion_atom_site_label_4
_geom_torsion
_geom_torsion_site_symmetry_1
_geom_torsion_site_symmetry_2
_geom_torsion_site_symmetry_3
_geom_torsion_site_symmetry_4
_geom_torsion_publ_flag
N1 C1 C2 C3 -130.71(10) . . . . ?
N1 C1 C4 C5 -116.68(10) . . . . ?
N1 C1 C4 C6 122.16(10) . . . . ?
N1 C1 C4 C7 1.57(12) . . . . ?
N1 C12 C13 C14 -177.86(9) . . . . ?
N1 C12 C13 C23 -0.26(15) . . . . ?
N1 C12 C17 C16 179.34(9) . . . . ?
N1 C12 C17 C18 3.02(15) . . . . ?
N2 C3 C8 C9 -104.96(16) . . . . ?
N2 C3 C8 C10 13.05(17) . . . . ?
N2 C3 C8 C11 136.02(15) . . . . ?
N2 C3 C8 C9A -79.0(13) . . . . ?
N2 C3 C8 C10A 37.0(13) . . . . ?
N2 C3 C8 C11A 155.8(11) . . . . ?
N2 C28 C29 C30 -175.03(9) . . . . ?
N2 C28 C29 C34 0.76(14) . . . . ?
N2 C28 C33 C32 175.17(9) . . . . ?
N2 C28 C33 C39 -2.74(14) . . . . ?
C1 N1 C12 C13 -74.95(13) . . . . ?
C1 N1 C12 C17 112.24(11) . . . . ?
C1 C2 C3 N2 -123.34(11) . . . . ?
C1 C2 C3 C8 68.84(13) . . . . ?
C2 C1 C4 C5 54.13(11) . . . . ?
C2 C1 C4 C6 -67.03(11) . . . . ?
C2 C1 C4 C7 172.38(9) . . . . ?
C2 C3 C8 C9 63.70(16) . . . . ?
C2 C3 C8 C10 -178.29(14) . . . . ?
C2 C3 C8 C11 -55.32(17) . . . . ?
C2 C3 C8 C9A 89.7(13) . . . . ?
C2 C3 C8 C10A -154.3(13) . . . . ?
C2 C3 C8 C11A -35.5(11) . . . . ?
C3 N2 C28 C29 -78.10(12) . . . . ?
C3 N2 C28 C33 110.07(11) . . . . ?
C4 C1 C2 C3 59.08(13) . . . . ?
C12 N1 C1 C2 2.08(15) . . . . ?
C12 N1 C1 C4 172.66(9) . . . . ?
C12 C13 C14 C15 0.34(16) . . . . ?
C12 C13 C23 C24 -101.32(12) . . . . ?
C12 C13 C23 C26 134.00(11) . . . . ?
C12 C17 C18 C19 100.45(11) . . . . ?
C12 C17 C18 C21 -135.48(10) . . . . ?
C13 C12 C17 C16 6.56(15) . . . . ?
C13 C12 C17 C18 -169.75(9) . . . . ?
C13 C14 C15 C16 3.13(18) . . . . ?
C13 C23 C24 C25 70.81(14) . . . . ?
C13 C23 C26 C27 -161.42(11) . . . . ?
C14 C13 C23 C24 76.26(13) . . . . ?
C14 C13 C23 C26 -48.43(14) . . . . ?
C14 C15 C16 C17 -1.74(18) . . . . ?
C15 C16 C17 C12 -3.04(16) . . . . ?
C15 C16 C17 C18 173.36(11) . . . . ?
C16 C17 C18 C19 -75.80(12) . . . . ?
C16 C17 C18 C21 48.27(14) . . . . ?
C17 C12 C13 C14 -5.25(15) . . . . ?
C17 C12 C13 C23 172.35(9) . . . . ?
C17 C18 C19 C20 -74.71(12) . . . . ?
C17 C18 C21 C22 164.65(10) . . . . ?
C19 C18 C21 C22 -72.34(13) . . . . ?
C21 C18 C19 C20 160.60(11) . . . . ?
C23 C13 C14 C15 -177.35(10) . . . . ?
C24 C23 C26 C27 74.47(14) . . . . ?
C26 C23 C24 C25 -164.41(11) . . . . ?
C28 N2 C3 C2 -2.30(15) . . . . ?
C28 N2 C3 C8 165.84(9) . . . . ?
C28 C29 C30 C31 0.93(15) . . . . ?
C28 C29 C34 C35 156.58(9) . . . . ?
C28 C29 C34 C37 -76.10(11) . . . . ?
C28 C33 C39 C40 -154.73(9) . . . . ?
C28 C33 C39 C42 77.46(11) . . . . ?
C29 C28 C33 C32 3.55(14) . . . . ?
C29 C28 C33 C39 -174.35(9) . . . . ?
C29 C30 C31 C32 1.16(17) . . . . ?
C29 C34 C35 C36 -159.62(10) . . . . ?
C29 C34 C37 C38 -66.33(12) . . . . ?
C30 C29 C34 C35 -27.78(14) . . . . ?
C30 C29 C34 C37 99.54(11) . . . . ?
C30 C31 C32 C33 -0.92(17) . . . . ?
C31 C32 C33 C28 -1.40(15) . . . . ?
C31 C32 C33 C39 176.49(10) . . . . ?
C32 C33 C39 C40 27.42(13) . . . . ?
C32 C33 C39 C42 -100.38(11) . . . . ?
C33 C28 C29 C30 -3.32(14) . . . . ?
C33 C28 C29 C34 172.47(9) . . . . ?
C33 C39 C40 C41 167.76(9) . . . . ?
C33 C39 C42 C43 66.34(12) . . . . ?
C34 C29 C30 C31 -174.80(10) . . . . ?
C35 C34 C37 C38 62.44(13) . . . . ?
C37 C34 C35 C36 74.17(12) . . . . ?
C40 C39 C42 C43 -61.65(12) . . . . ?
C42 C39 C40 C41 -65.62(12) . . . . ?

loop_
_exptl_oxdiff_crystal_face_indexfrac_h
_exptl_oxdiff_crystal_face_indexfrac_k
_exptl_oxdiff_crystal_face_indexfrac_l
_exptl_oxdiff_crystal_face_x
_exptl_oxdiff_crystal_face_y
_exptl_oxdiff_crystal_face_z
-0.9997 -0.0039 -0.4984 0.0341 0.1404 0.0882
0.0009 -1.0001 0.0001 0.0076 0.0331 -0.0556
0.0012 -0.9988 0.4995 -0.0406 0.0130 -0.0742
-0.0012 0.9988 -0.4995 0.0406 -0.0130 0.0742
-5.8863 5.7732 7.7048 -0.8707 0.2080 0.4457
-0.6953 -10.2818 6.9792 -0.6057 0.1459 -0.7822
-0.0004 -0.0013 -0.4994 0.0482 0.0201 0.0185
0.0004 0.0013 0.4994 -0.0482 -0.0201 -0.0185
3.0183 -9.8177 4.4910 -0.3167 -0.2167 -0.9234
0.2254 14.9928 1.7858 -0.2832 -0.5966 0.7509
4.7936 2.0196 4.6326 -0.3954 -0.8292 -0.3950
4.4241 -8.7547 3.1578 -0.1763 -0.3678 -0.9130
1.9977 0.0014 -1.5001 0.1729 -0.1803 -0.0838
-3.7866 0.3382 -6.0035 0.5240 0.6846 0.5067
0.0014 -2.0015 -0.4991 0.0634 0.0863 -0.0927
1.9972 1.0028 -1.0009 0.1171 -0.2335 -0.0466
-0.9987 -0.0001 0.9997 -0.1106 0.0801 0.0326
-3.2035 10.2781 7.1455 -0.8132 -0.2420 0.5293
1.9979 1.0054 -0.0021 0.0206 -0.2737 -0.0837
4.8899 11.6616 -0.9788 0.0747 -0.9365 0.3426
